data_4347265
loop_
_publ_author_name
'Li, Li'
'Nishihara, Sadafumi'
'Inoue, Katsuya'
'Kurmoo, Mohamedally'

_publ_section_title
;
 Progressive Transformation between Two Magnetic Ground States for One
 Crystal Structure of a Chiral Molecular Magnet.
;
_journal_issue 6
_journal_name_full 'Inorganic chemistry'
_journal_page_first 3047
_journal_page_last 3057
_journal_paper_doi 10.1021/acs.inorgchem.5b02956
_journal_volume 55
_journal_year 2016
_chemical_formula_sum 'C5 H9 Mn1.33 N4 O3'
_chemical_formula_weight 246.41
_space_group_IT_number 173
_space_group_name_Hall 'P 6c'
_space_group_name_H-M_alt 'P 63'
_symmetry_cell_setting hexagonal
_symmetry_space_group_name_H-M 'P 63'
_atom_sites_solution_hydrogens geom
_atom_sites_solution_primary direct
_atom_sites_solution_secondary difmap
_audit_creation_method SHELXL-97
_cell_angle_alpha 90.00
_cell_angle_beta 90.00
_cell_angle_gamma 120.00
_cell_formula_units_Z 6
_cell_length_a 13.5329(16)
_cell_length_b 13.5329(16)
_cell_length_c 8.0816(10)
_cell_measurement_reflns_used 5024
_cell_measurement_temperature 293(2)
_cell_measurement_theta_max 27.96
_cell_measurement_theta_min 3.01
_cell_volume 1281.8(3)
_computing_cell_refinement 'Bruker SAINT'
_computing_data_collection 'Bruker APEX2'
_computing_data_reduction 'Bruker SAINT'
_computing_structure_refinement 'SHELXL-97 (Sheldrick, 1997)'
_computing_structure_solution 'SHELXS-97 (Sheldrick, 1990)'
_diffrn_ambient_temperature 293(2)
_diffrn_measured_fraction_theta_full 0.999
_diffrn_measured_fraction_theta_max 0.999
_diffrn_measurement_device_type 'Bruker APEX-II CCD'
_diffrn_measurement_method '\f and \w scans'
_diffrn_radiation_monochromator graphite
_diffrn_radiation_source 'fine-focus sealed tube'
_diffrn_radiation_type MoK\a
_diffrn_radiation_wavelength 0.71073
_diffrn_reflns_av_R_equivalents 0.0214
_diffrn_reflns_av_sigmaI/netI 0.0238
_diffrn_reflns_limit_h_max 17
_diffrn_reflns_limit_h_min -12
_diffrn_reflns_limit_k_max 13
_diffrn_reflns_limit_k_min -17
_diffrn_reflns_limit_l_max 10
_diffrn_reflns_limit_l_min -10
_diffrn_reflns_number 7702
_diffrn_reflns_theta_full 27.96
_diffrn_reflns_theta_max 27.96
_diffrn_reflns_theta_min 1.74
_diffrn_standards_number 0
_exptl_absorpt_coefficient_mu 1.997
_exptl_absorpt_correction_T_max 0.9068
_exptl_absorpt_correction_T_min 0.4351
_exptl_absorpt_correction_type multi-scan
_exptl_crystal_colour black
_exptl_crystal_density_diffrn 1.915
_exptl_crystal_density_method 'not measured'
_exptl_crystal_description prism
_exptl_crystal_F_000 746
_exptl_crystal_size_max 0.50
_exptl_crystal_size_mid 0.05
_exptl_crystal_size_min 0.05
_refine_diff_density_max 0.590
_refine_diff_density_min -0.306
_refine_diff_density_rms 0.065
_refine_ls_abs_structure_details 'Flack H D (1983), Acta Cryst. A39, 876-881'
_refine_ls_abs_structure_Flack 0.06(2)
_refine_ls_extinction_method none
_refine_ls_goodness_of_fit_ref 1.161
_refine_ls_hydrogen_treatment mixed
_refine_ls_matrix_type full
_refine_ls_number_parameters 121
_refine_ls_number_reflns 2050
_refine_ls_number_restraints 1
_refine_ls_restrained_S_all 1.161
_refine_ls_R_factor_all 0.0255
_refine_ls_R_factor_gt 0.0247
_refine_ls_shift/su_max 0.000
_refine_ls_shift/su_mean 0.000
_refine_ls_structure_factor_coef Fsqd
_refine_ls_weighting_details 'calc w=1/[\s^2^(Fo^2^)+(0.0285P)^2^+0.6242P] where P=(Fo^2^+2Fc^2^)/3'
_refine_ls_weighting_scheme calc
_refine_ls_wR_factor_gt 0.0652
_refine_ls_wR_factor_ref 0.0654
_reflns_number_gt 1998
_reflns_number_total 2050
_reflns_threshold_expression >2sigma(I)
_cod_data_source_file ic5b02956_si_002.cif
_cod_data_source_block L1-FI2_293K
_cod_depositor_comments
;
The following automatic conversions were performed:

data item '_symmetry_cell_setting' value 'Hexagonal' was changed to
'hexagonal' in accordance with the
/home/saulius/struct/COD-crude-data/automatic-downloads/DataCite-retrospective/ACS/depositions/lib/dictionaries/cif_core.dic
dictionary named 'cif_core.dic' version 2.4.2 last updated on
2011-04-26.

Automatic conversion script
Id: cif_fix_values 6909 2019-04-08 15:41:33Z antanas 
;
_cod_original_sg_symbol_H-M P6(3)
_cod_database_code 4347265

loop_
_symmetry_equiv_pos_as_xyz
'x, y, z'
'-x, -y, z+1/2'
'-y, x-y, z'
'-x+y, -x, z'
'x-y, x, z+1/2'
'y, -x+y, z+1/2'

loop_
_atom_site_label
_atom_site_type_symbol
_atom_site_fract_x
_atom_site_fract_y
_atom_site_fract_z
_atom_site_U_iso_or_equiv
_atom_site_adp_type
_atom_site_occupancy
_atom_site_symmetry_multiplicity
_atom_site_calc_flag
_atom_site_refinement_flags
Mn2 Mn 0.3333 0.6667 0.92237(8) 0.01521(13) Uani 1 3 d S
Mn1 Mn 0.30086(3) 0.33799(3) 0.54514(5) 0.02352(10) Uani 1 1 d .
O2 O 0.22937(18) 0.18133(16) 0.4059(3) 0.0360(5) Uani 1 1 d .
C5 C 0.53474(19) 0.32295(18) 0.5479(4) 0.0220(4) Uani 1 1 d .
C4 C 0.3536(2) 0.5597(2) 0.7767(3) 0.0230(5) Uani 1 1 d .
O1 O 0.24559(18) 0.05855(17) 0.2463(3) 0.0325(5) Uani 1 1 d .
C1 C 0.2671(2) 0.1581(2) 0.2800(3) 0.0242(5) Uani 1 1 d .
N1 N 0.3467(2) 0.2090(2) 0.0007(3) 0.0319(5) Uani 1 1 d .
H1A H 0.4111 0.2570 -0.0540 0.038 Uiso 1 1 calc R
H1B H 0.2865 0.1991 -0.0595 0.038 Uiso 1 1 calc R
C2 C 0.3455(2) 0.2552(2) 0.1638(3) 0.0224(5) Uani 1 1 d .
H1 H 0.4229 0.2874 0.2084 0.027 Uiso 1 1 calc R
N2 N 0.3658(2) 0.42797(19) 0.3039(3) 0.0286(5) Uani 1 1 d .
H2A H 0.3482 0.4838 0.2962 0.034 Uiso 1 1 calc R
H2B H 0.4424 0.4611 0.3029 0.034 Uiso 1 1 calc R
C3 C 0.3196(3) 0.3531(3) 0.1574(4) 0.0336(6) Uani 1 1 d .
H2 H 0.3529 0.3977 0.0579 0.040 Uiso 1 1 calc R
H3 H 0.2377 0.3220 0.1523 0.040 Uiso 1 1 calc R
N4 N 0.4556(2) 0.3218(2) 0.6025(3) 0.0326(5) Uani 1 1 d .
N3 N 0.3674(2) 0.4998(2) 0.6922(4) 0.0346(6) Uani 1 1 d .
O3 O 0.3333 0.6667 0.3963(12) 0.144(3) Uani 1 3 d S
O5 O 0.0000 0.0000 0.086(6) 0.336(13) Uani 1 3 d S
O4 O 0.0000 0.0000 0.3660(4) 0.0209(6) Uani 1 3 d S

loop_
_atom_site_aniso_label
_atom_site_aniso_U_11
_atom_site_aniso_U_22
_atom_site_aniso_U_33
_atom_site_aniso_U_23
_atom_site_aniso_U_13
_atom_site_aniso_U_12
Mn2 0.01011(15) 0.01011(15) 0.0254(3) 0.000 0.000 0.00505(8)
Mn1 0.02322(18) 0.02316(18) 0.02483(18) -0.00329(17) 0.00540(18) 0.01210(15)
O2 0.0415(11) 0.0247(9) 0.0350(11) -0.0058(9) 0.0155(10) 0.0116(8)
C5 0.0206(10) 0.0171(10) 0.0273(11) 0.0000(11) 0.0027(11) 0.0087(8)
C4 0.0155(11) 0.0182(11) 0.0328(14) -0.0029(10) -0.0032(10) 0.0065(9)
O1 0.0396(11) 0.0219(9) 0.0314(11) -0.0034(8) 0.0076(9) 0.0119(9)
C1 0.0222(12) 0.0235(12) 0.0263(13) -0.0047(10) -0.0010(10) 0.0111(10)
N1 0.0448(14) 0.0362(12) 0.0226(12) -0.0014(9) 0.0034(10) 0.0261(11)
C2 0.0266(12) 0.0236(12) 0.0212(12) -0.0028(10) -0.0010(11) 0.0158(11)
N2 0.0355(12) 0.0213(10) 0.0312(13) 0.0005(9) 0.0084(10) 0.0159(10)
C3 0.0450(16) 0.0355(15) 0.0315(16) 0.0032(13) 0.0016(13) 0.0286(13)
N4 0.0275(12) 0.0292(12) 0.0427(14) 0.0005(10) 0.0102(10) 0.0153(10)
N3 0.0264(12) 0.0299(13) 0.0474(16) -0.0146(11) -0.0017(10) 0.0139(11)
O3 0.175(5) 0.175(5) 0.082(6) 0.000 0.000 0.088(3)
O5 0.178(7) 0.178(7) 0.65(4) 0.000 0.000 0.089(4)
O4 0.0100(8) 0.0100(8) 0.0425(18) 0.000 0.000 0.0050(4)

loop_
_atom_type_symbol
_atom_type_description
_atom_type_scat_dispersion_real
_atom_type_scat_dispersion_imag
_atom_type_scat_source
C C 0.0033 0.0016 'International Tables Vol C Tables 4.2.6.8 and 6.1.1.4'
H H 0.0000 0.0000 'International Tables Vol C Tables 4.2.6.8 and 6.1.1.4'
N N 0.0061 0.0033 'International Tables Vol C Tables 4.2.6.8 and 6.1.1.4'
O O 0.0106 0.0060 'International Tables Vol C Tables 4.2.6.8 and 6.1.1.4'
Mn Mn 0.3368 0.7283 'International Tables Vol C Tables 4.2.6.8 and 6.1.1.4'

loop_
_geom_angle_atom_site_label_1
_geom_angle_atom_site_label_2
_geom_angle_atom_site_label_3
_geom_angle
_geom_angle_site_symmetry_1
_geom_angle_site_symmetry_3
C4 Mn2 C4 88.53(11) 4_565 3_665
C4 Mn2 C4 88.53(11) 4_565 .
C4 Mn2 C4 88.53(11) 3_665 .
C4 Mn2 C5 173.15(12) 4_565 2_665
C4 Mn2 C5 90.08(11) 3_665 2_665
C4 Mn2 C5 84.73(11) . 2_665
C4 Mn2 C5 84.72(11) 4_565 5
C4 Mn2 C5 173.14(12) 3_665 5
C4 Mn2 C5 90.08(11) . 5
C5 Mn2 C5 96.48(12) 2_665 5
C4 Mn2 C5 90.08(10) 4_565 6_565
C4 Mn2 C5 84.72(11) 3_665 6_565
C4 Mn2 C5 173.14(12) . 6_565
C5 Mn2 C5 96.48(12) 2_665 6_565
C5 Mn2 C5 96.48(12) 5 6_565
O2 Mn1 O1 89.09(8) . 5
O2 Mn1 N2 86.63(9) . .
O1 Mn1 N2 161.17(9) 5 .
O2 Mn1 N3 177.44(9) . .
O1 Mn1 N3 89.33(10) 5 .
N2 Mn1 N3 94.23(10) . .
O2 Mn1 N4 89.64(9) . .
O1 Mn1 N4 102.52(9) 5 .
N2 Mn1 N4 95.79(9) . .
N3 Mn1 N4 92.68(10) . .
O2 Mn1 N1 89.93(9) . 5
O1 Mn1 N1 73.83(8) 5 5
N2 Mn1 N1 87.82(9) . 5
N3 Mn1 N1 87.69(10) . 5
N4 Mn1 N1 176.33(9) . 5
C1 O2 Mn1 129.42(18) . .
N4 C5 Mn2 171.5(3) . 2_664
N3 C4 Mn2 178.6(2) . .
C1 O1 Mn1 117.91(18) . 6_554
O2 C1 O1 122.8(3) . .
O2 C1 C2 118.6(2) . .
O1 C1 C2 118.5(2) . .
C2 N1 Mn1 106.62(16) . 6_554
C2 N1 H1A 110.4 . .
Mn1 N1 H1A 110.4 6_554 .
C2 N1 H1B 110.4 . .
Mn1 N1 H1B 110.4 6_554 .
H1A N1 H1B 108.6 . .
N1 C2 C1 109.7(2) . .
N1 C2 C3 113.3(2) . .
C1 C2 C3 113.8(2) . .
N1 C2 H1 106.5 . .
C1 C2 H1 106.5 . .
C3 C2 H1 106.5 . .
C3 N2 Mn1 114.17(18) . .
C3 N2 H2A 108.7 . .
Mn1 N2 H2A 108.7 . .
C3 N2 H2B 108.7 . .
Mn1 N2 H2B 108.7 . .
H2A N2 H2B 107.6 . .
N2 C3 C2 111.4(2) . .
N2 C3 H2 109.4 . .
C2 C3 H2 109.4 . .
N2 C3 H3 109.4 . .
C2 C3 H3 109.4 . .
H2 C3 H3 108.0 . .
C5 N4 Mn1 145.2(3) . .
C4 N3 Mn1 151.4(2) . .

loop_
_geom_bond_atom_site_label_1
_geom_bond_atom_site_label_2
_geom_bond_distance
_geom_bond_site_symmetry_2
Mn2 C4 1.989(3) 4_565
Mn2 C4 1.989(3) 3_665
Mn2 C4 1.989(3) .
Mn2 C5 1.996(3) 2_665
Mn2 C5 1.996(3) 5
Mn2 C5 1.996(3) 6_565
Mn1 O2 2.155(2) .
Mn1 O1 2.157(2) 5
Mn1 N2 2.233(2) .
Mn1 N3 2.247(2) .
Mn1 N4 2.260(3) .
Mn1 N1 2.298(2) 5
O2 C1 1.247(3) .
C5 N4 1.152(3) .
C5 Mn2 1.996(3) 2_664
C4 N3 1.144(4) .
O1 C1 1.257(3) .
O1 Mn1 2.157(2) 6_554
C1 C2 1.530(4) .
N1 C2 1.462(3) .
N1 Mn1 2.298(2) 6_554
N1 H1A 0.9000 .
N1 H1B 0.9000 .
C2 C3 1.531(3) .
C2 H1 0.9800 .
N2 C3 1.478(4) .
N2 H2A 0.9000 .
N2 H2B 0.9000 .
C3 H2 0.9700 .
C3 H3 0.9700 .
O5 O4 1.78(5) 2_554
O4 O5 1.78(5) 2

loop_
_geom_torsion_atom_site_label_1
_geom_torsion_atom_site_label_2
_geom_torsion_atom_site_label_3
_geom_torsion_atom_site_label_4
_geom_torsion
_geom_torsion_site_symmetry_1
O1 Mn1 O2 C1 -164.0(3) 5
N2 Mn1 O2 C1 34.4(3) .
N3 Mn1 O2 C1 144(2) .
N4 Mn1 O2 C1 -61.5(3) .
N1 Mn1 O2 C1 122.2(3) 5
C4 Mn2 C4 N3 120(11) 4_565
C4 Mn2 C4 N3 31(11) 3_665
C5 Mn2 C4 N3 -59(11) 2_665
C5 Mn2 C4 N3 -156(11) 5
C5 Mn2 C4 N3 41(11) 6_565
Mn1 O2 C1 O1 151.8(2) .
Mn1 O2 C1 C2 -26.6(4) .
Mn1 O1 C1 O2 -170.8(2) 6_554
Mn1 O1 C1 C2 7.6(3) 6_554
Mn1 N1 C2 C1 -36.5(2) 6_554
Mn1 N1 C2 C3 -164.97(19) 6_554
O2 C1 C2 N1 -159.7(2) .
O1 C1 C2 N1 21.8(3) .
O2 C1 C2 C3 -31.6(4) .
O1 C1 C2 C3 150.0(3) .
O2 Mn1 N2 C3 10.31(19) .
O1 Mn1 N2 C3 -66.9(3) 5
N3 Mn1 N2 C3 -167.27(19) .
N4 Mn1 N2 C3 99.60(19) .
N1 Mn1 N2 C3 -79.75(19) 5
Mn1 N2 C3 C2 -57.8(3) .
N1 C2 C3 N2 -155.7(2) .
C1 C2 C3 N2 78.0(3) .
Mn2 C5 N4 Mn1 10.0(18) 2_664
O2 Mn1 N4 C5 66.9(4) .
O1 Mn1 N4 C5 155.8(4) 5
N2 Mn1 N4 C5 -19.7(4) .
N3 Mn1 N4 C5 -114.2(4) .
N1 Mn1 N4 C5 150.1(14) 5
Mn2 C4 N3 Mn1 -166(10) .
O2 Mn1 N3 C4 9(3) .
O1 Mn1 N3 C4 -42.7(5) 5
N2 Mn1 N3 C4 118.7(5) .
N4 Mn1 N3 C4 -145.2(5) .
N1 Mn1 N3 C4 31.1(5) 5
